data_4086275
loop_
_publ_author_name
'Horak, Kyle T.'
'Lin, Sibo'
'Rittle, Jonathan'
'Agapie, Theodor'

_publ_section_title
;
 Heterometallic Effects in Trinuclear Complexes Supported byp-Terphenyl
 Diphosphine Ligands
;
_journal_issue 18
_journal_name_full Organometallics
_journal_page_first 4429
_journal_paper_doi 10.1021/acs.organomet.5b00579
_journal_volume 34
_journal_year 2015
_chemical_formula_moiety 'C17 H20 Fe0.5 Ni O2 P'
_chemical_formula_sum 'C17 H20 Fe0.5 Ni O2 P'
_chemical_formula_weight 373.93
_chemical_name_systematic
;
 ?
;
_space_group_crystal_system orthorhombic
_space_group_IT_number 18
_space_group_name_Hall 'P 2 2ab'
_space_group_name_H-M_alt 'P 21 21 2'
_symmetry_space_group_name_Hall 'P 2 2ab'
_symmetry_space_group_name_H-M 'P 21 21 2'
_atom_sites_solution_hydrogens geom
_audit_creation_date 2015-03-17
_audit_creation_method
;
Olex2 1.2
(compiled 2015.01.26 svn.r3150 for OlexSys, GUI svn.r4998)
;
_cell_angle_alpha 90
_cell_angle_beta 90
_cell_angle_gamma 90
_cell_formula_units_Z 4
_cell_length_a 11.5996(6)
_cell_length_b 13.1456(7)
_cell_length_c 10.9589(5)
_cell_measurement_reflns_used 9574
_cell_measurement_temperature 100
_cell_measurement_theta_max 30.51
_cell_measurement_theta_min 2.99
_cell_volume 1671.05(15)
_computing_molecular_graphics 'Olex2 (Dolomanov et al., 2009)'
_computing_publication_material 'Olex2 (Dolomanov et al., 2009)'
_computing_structure_refinement 'XL (Sheldrick, 2008)'
_diffrn_ambient_temperature 100
_diffrn_measured_fraction_theta_full 0.997
_diffrn_measured_fraction_theta_max 0.996
_diffrn_measurement_device_type 'Bruker APEX-II CCD'
_diffrn_measurement_method '\f and \w scans'
_diffrn_radiation_type MoK\a
_diffrn_radiation_wavelength 0.71073
_diffrn_reflns_av_R_equivalents 0.0365
_diffrn_reflns_av_unetI/netI 0.0160
_diffrn_reflns_Laue_measured_fraction_full 0.997
_diffrn_reflns_Laue_measured_fraction_max 0.996
_diffrn_reflns_limit_h_max 16
_diffrn_reflns_limit_h_min -16
_diffrn_reflns_limit_k_max 18
_diffrn_reflns_limit_k_min -18
_diffrn_reflns_limit_l_max 15
_diffrn_reflns_limit_l_min -15
_diffrn_reflns_number 63019
_diffrn_reflns_point_group_measured_fraction_full 0.998
_diffrn_reflns_point_group_measured_fraction_max 0.996
_diffrn_reflns_theta_full 25.000
_diffrn_reflns_theta_max 30.569
_diffrn_reflns_theta_min 2.342
_diffrn_standards_number 0
_exptl_absorpt_coefficient_mu 1.675
_exptl_absorpt_correction_T_max 0.7461
_exptl_absorpt_correction_T_min 0.6463
_exptl_absorpt_correction_type multi-scan
_exptl_absorpt_process_details
;
SADABS-2012/1 (Bruker,2012) was used for absorption correction.
wR2(int) was 0.0603 before and 0.0520 after correction.
The Ratio of minimum to maximum transmission is 0.8662.
The \l/2 correction factor is 0.0015.
;
_exptl_crystal_colour black
_exptl_crystal_colour_primary black
_exptl_crystal_density_diffrn 1.486
_exptl_crystal_description block
_exptl_crystal_F_000 776
_exptl_crystal_size_max 0.79
_exptl_crystal_size_mid 0.68
_exptl_crystal_size_min 0.6
_refine_diff_density_max 1.748
_refine_diff_density_min -0.647
_refine_diff_density_rms 0.090
_refine_ls_abs_structure_details
;
 Flack x determined using 2168 quotients [(I+)-(I-)]/[(I+)+(I-)]
 (Parsons and Flack (2004), Acta Cryst. A60, s61).
;
_refine_ls_abs_structure_Flack 0.035(5)
_refine_ls_extinction_method none
_refine_ls_goodness_of_fit_ref 1.082
_refine_ls_hydrogen_treatment constr
_refine_ls_matrix_type full
_refine_ls_number_parameters 199
_refine_ls_number_reflns 5132
_refine_ls_number_restraints 0
_refine_ls_restrained_S_all 1.082
_refine_ls_R_factor_all 0.0351
_refine_ls_R_factor_gt 0.0342
_refine_ls_shift/su_max 0.000
_refine_ls_shift/su_mean 0.000
_refine_ls_structure_factor_coef Fsqd
_refine_ls_weighting_details 'w=1/[\s^2^(Fo^2^)+(0.0458P)^2^+1.7888P] where P=(Fo^2^+2Fc^2^)/3'
_refine_ls_weighting_scheme calc
_refine_ls_wR_factor_gt 0.0898
_refine_ls_wR_factor_ref 0.0906
_reflns_Friedel_coverage 0.772
_reflns_Friedel_fraction_full 1.000
_reflns_Friedel_fraction_max 0.996
_reflns_number_gt 5017
_reflns_number_total 5132
_reflns_threshold_expression 'I > 2\s(I)'
_cod_data_source_file om5b00579_si_002.cif
_cod_data_source_block kth04
_cod_original_formula_sum 'C17 H20 Fe0.50 Ni O2 P'
_cod_database_code 4086275
_shelxl_version_number 2013-3
_shelx_space_group_comment
;
The symmetry employed for this shelxl refinement is uniquely defined
by the following loop, which should always be used as a source of
symmetry information in preference to the above space-group names.
They are only intended as comments.
;
_olex2_refinement_description
;
1. Fixed Uiso
 At 1.2 times of:
  All C(H) groups
 At 1.5 times of:
  All C(H,H,H) groups
2.a Ternary CH refined with riding coordinates:
 C10(H10), C13(H13)
2.b Aromatic/amide H refined with riding coordinates:
 C3(H3), C1(H1), C9(H9), C8(H8), C7(H7), C6(H6)
2.c Idealised Me refined as rotating group:
 C12(H12A,H12B,H12C), C11(H11A,H11B,H11C), C14(H14A,H14B,H14C), C15(H15A,H15B,
 H15C)
;
_olex2_submission_special_instructions 'No special instructions were received'

loop_
_space_group_symop_operation_xyz
'x, y, z'
'x+1/2, -y+1/2, -z'
'-x+1/2, y+1/2, -z'
'-x, -y, z'

loop_
_atom_site_label
_atom_site_type_symbol
_atom_site_fract_x
_atom_site_fract_y
_atom_site_fract_z
_atom_site_U_iso_or_equiv
_atom_site_adp_type
_atom_site_occupancy
_atom_site_site_symmetry_order
_atom_site_calc_flag
_atom_site_refinement_flags_posn
_atom_site_refinement_flags_adp
_atom_site_refinement_flags_occupancy
Fe1 Fe 0.0000 0.0000 0.92216(5) 0.01825(12) Uani 1 2 d S T P
Ni1 Ni 0.01396(4) 0.09019(3) 0.73054(3) 0.02120(10) Uani 1 1 d . . .
O1 O -0.2285(2) 0.0657(2) 0.8361(3) 0.0334(6) Uani 1 1 d . . .
P2 P 0.05738(7) 0.25183(6) 0.74609(7) 0.01894(15) Uani 1 1 d . . .
C16 C -0.1345(3) 0.0400(3) 0.8586(3) 0.0245(6) Uani 1 1 d . . .
C10 C 0.1959(3) 0.2801(3) 0.8228(3) 0.0265(7) Uani 1 1 d . . .
H10 H 0.1876 0.2579 0.9096 0.032 Uiso 1 1 calc R . .
C12 C 0.2313(4) 0.3918(3) 0.8251(4) 0.0372(9) Uani 1 1 d . . .
H12A H 0.2971 0.4005 0.8801 0.056 Uiso 1 1 calc GR . .
H12B H 0.1665 0.4331 0.8541 0.056 Uiso 1 1 calc GR . .
H12C H 0.2529 0.4134 0.7427 0.056 Uiso 1 1 calc GR . .
C11 C 0.2900(3) 0.2139(3) 0.7659(4) 0.0325(7) Uani 1 1 d . . .
H11A H 0.3646 0.2306 0.8028 0.049 Uiso 1 1 calc GR . .
H11B H 0.2934 0.2265 0.6778 0.049 Uiso 1 1 calc GR . .
H11C H 0.2724 0.1420 0.7805 0.049 Uiso 1 1 calc GR . .
C13 C -0.0495(3) 0.3445(3) 0.8040(3) 0.0259(6) Uani 1 1 d . . .
H13 H -0.0198 0.4145 0.7873 0.031 Uiso 1 1 calc R . .
C14 C -0.1625(3) 0.3308(3) 0.7340(4) 0.0318(7) Uani 1 1 d . . .
H14A H -0.1475 0.3351 0.6462 0.048 Uiso 1 1 calc GR . .
H14B H -0.2168 0.3844 0.7577 0.048 Uiso 1 1 calc GR . .
H14C H -0.1957 0.2642 0.7533 0.048 Uiso 1 1 calc GR . .
C15 C -0.0689(4) 0.3344(3) 0.9412(4) 0.0374(9) Uani 1 1 d . . .
H15A H 0.0040 0.3461 0.9842 0.056 Uiso 1 1 calc GR . .
H15B H -0.0971 0.2658 0.9597 0.056 Uiso 1 1 calc GR . .
H15C H -0.1260 0.3846 0.9678 0.056 Uiso 1 1 calc GR . .
C5 C 0.0744(2) 0.2900(2) 0.5874(3) 0.0172(5) Uani 1 1 d . . .
C4 C 0.0590(2) 0.2111(2) 0.5046(3) 0.0154(5) Uani 1 1 d . . .
C2 C 0.0302(2) 0.1062(2) 0.5474(3) 0.0163(5) Uani 1 1 d . . .
C3 C -0.0865(2) 0.0743(2) 0.5542(3) 0.0205(6) Uani 1 1 d . . .
H3 H -0.1458 0.1240 0.5589 0.025 Uiso 1 1 calc R . .
C1 C 0.1161(3) 0.0292(2) 0.5541(3) 0.0207(6) Uani 1 1 d . . .
H1 H 0.1950 0.0482 0.5587 0.025 Uiso 1 1 calc R . .
C9 C 0.0662(3) 0.2296(3) 0.3797(3) 0.0226(6) Uani 1 1 d . . .
H9 H 0.0560 0.1753 0.3235 0.027 Uiso 1 1 calc R . .
C8 C 0.0881(3) 0.3268(3) 0.3369(3) 0.0239(6) Uani 1 1 d . . .
H8 H 0.0936 0.3390 0.2516 0.029 Uiso 1 1 calc R . .
C7 C 0.1020(2) 0.4063(3) 0.4185(3) 0.0218(6) Uani 1 1 d . . .
H7 H 0.1162 0.4731 0.3891 0.026 Uiso 1 1 calc R . .
C6 C 0.0954(3) 0.3887(2) 0.5431(3) 0.0220(6) Uani 1 1 d . . .
H6 H 0.1050 0.4434 0.5987 0.026 Uiso 1 1 calc R . .
C17 C 0.0459(3) 0.0929(3) 1.0287(3) 0.0258(6) Uani 1 1 d . . .
O2 O 0.0790(3) 0.1519(3) 1.0974(3) 0.0406(7) Uani 1 1 d . . .

loop_
_atom_site_aniso_label
_atom_site_aniso_U_11
_atom_site_aniso_U_22
_atom_site_aniso_U_33
_atom_site_aniso_U_23
_atom_site_aniso_U_13
_atom_site_aniso_U_12
Fe1 0.0195(3) 0.0253(3) 0.0100(2) 0.000 0.000 0.0051(2)
Ni1 0.0287(2) 0.02196(17) 0.01296(16) 0.00121(12) 0.00038(14) -0.00666(15)
O1 0.0238(12) 0.0482(16) 0.0281(13) 0.0070(11) -0.0001(10) 0.0090(11)
P2 0.0200(3) 0.0228(3) 0.0140(3) -0.0015(3) 0.0019(2) -0.0039(3)
C16 0.0183(13) 0.0329(16) 0.0223(14) 0.0114(12) -0.0023(11) 0.0030(12)
C10 0.0246(15) 0.0371(18) 0.0178(13) -0.0030(12) -0.0028(11) -0.0055(13)
C12 0.0355(19) 0.041(2) 0.035(2) -0.0059(17) -0.0093(16) -0.0118(16)
C11 0.0240(15) 0.049(2) 0.0247(16) -0.0031(15) -0.0024(13) -0.0012(14)
C13 0.0295(15) 0.0254(15) 0.0228(14) -0.0047(11) 0.0073(12) -0.0022(12)
C14 0.0239(14) 0.0321(16) 0.039(2) -0.0029(16) 0.0064(15) 0.0000(13)
C15 0.048(2) 0.039(2) 0.0255(17) -0.0026(15) 0.0124(16) 0.0058(18)
C5 0.0138(11) 0.0219(13) 0.0159(12) -0.0002(10) -0.0003(9) -0.0017(9)
C4 0.0111(10) 0.0198(12) 0.0154(11) 0.0016(10) -0.0001(9) 0.0004(9)
C2 0.0146(11) 0.0186(12) 0.0157(11) -0.0008(9) -0.0007(9) -0.0011(9)
C3 0.0135(11) 0.0224(15) 0.0257(15) 0.0033(11) 0.0022(10) 0.0025(10)
C1 0.0145(12) 0.0218(13) 0.0257(14) -0.0005(11) -0.0036(10) 0.0003(10)
C9 0.0257(15) 0.0263(15) 0.0158(12) 0.0001(11) -0.0008(11) -0.0025(11)
C8 0.0210(13) 0.0325(16) 0.0184(13) 0.0051(12) -0.0014(11) -0.0026(12)
C7 0.0150(11) 0.0245(14) 0.0258(14) 0.0081(12) -0.0008(10) -0.0039(11)
C6 0.0205(13) 0.0218(14) 0.0238(14) -0.0002(11) 0.0008(11) -0.0051(11)
C17 0.0264(14) 0.0367(17) 0.0143(12) -0.0033(12) -0.0010(10) 0.0030(14)
O2 0.0453(16) 0.0522(18) 0.0242(13) -0.0136(12) -0.0063(12) -0.0011(14)

loop_
_atom_type_symbol
_atom_type_description
_atom_type_scat_dispersion_real
_atom_type_scat_dispersion_imag
_atom_type_scat_source
C C 0.0033 0.0016 'International Tables Vol C Tables 4.2.6.8 and 6.1.1.4'
H H 0.0000 0.0000 'International Tables Vol C Tables 4.2.6.8 and 6.1.1.4'
Fe Fe 0.3463 0.8444 'International Tables Vol C Tables 4.2.6.8 and 6.1.1.4'
Ni Ni 0.3393 1.1124 'International Tables Vol C Tables 4.2.6.8 and 6.1.1.4'
O O 0.0106 0.0060 'International Tables Vol C Tables 4.2.6.8 and 6.1.1.4'
P P 0.1023 0.0942 'International Tables Vol C Tables 4.2.6.8 and 6.1.1.4'

loop_
_geom_angle_atom_site_label_1
_geom_angle_atom_site_label_2
_geom_angle_atom_site_label_3
_geom_angle
_geom_angle_site_symmetry_1
_geom_angle_site_symmetry_3
Ni1 Fe1 Ni1 59.35(2) . 4
C16 Fe1 Ni1 64.88(11) . .
C16 Fe1 Ni1 75.37(12) . 4
C16 Fe1 Ni1 64.88(11) 4 4
C16 Fe1 Ni1 75.37(12) 4 .
C16 Fe1 C16 134.1(2) . 4
C17 Fe1 Ni1 102.37(12) . .
C17 Fe1 Ni1 158.57(12) . 4
C17 Fe1 Ni1 158.57(12) 4 .
C17 Fe1 Ni1 102.37(12) 4 4
C17 Fe1 C16 101.38(15) 4 .
C17 Fe1 C16 108.44(17) . .
C17 Fe1 C16 101.38(15) . 4
C17 Fe1 C16 108.44(17) 4 4
C17 Fe1 C17 97.6(2) 4 .
Ni1 Ni1 Fe1 60.326(11) 4 .
Ni1 Ni1 C1 74.72(8) 4 .
P2 Ni1 Fe1 115.07(3) . .
P2 Ni1 Ni1 172.88(3) . 4
P2 Ni1 C16 113.56(10) . .
P2 Ni1 C3 105.89(8) . .
P2 Ni1 C1 105.82(8) . .
C16 Ni1 Fe1 44.30(8) . .
C16 Ni1 Ni1 67.51(10) . 4
C16 Ni1 C1 139.30(12) . .
C2 Ni1 Fe1 156.59(8) . .
C2 Ni1 Ni1 96.65(8) . 4
C2 Ni1 P2 87.40(8) . .
C2 Ni1 C16 134.30(12) . .
C2 Ni1 C3 38.10(11) . .
C2 Ni1 C1 36.20(11) . .
C3 Ni1 Fe1 131.39(8) . .
C3 Ni1 Ni1 80.75(8) . 4
C3 Ni1 C16 96.21(11) . .
C3 Ni1 C1 62.45(10) . .
C1 Ni1 Fe1 124.60(8) . .
C10 P2 Ni1 115.45(13) . .
C10 P2 C13 107.08(17) . .
C13 P2 Ni1 120.75(12) . .
C5 P2 Ni1 102.58(10) . .
C5 P2 C10 106.52(15) . .
C5 P2 C13 102.64(15) . .
Fe1 C16 Ni1 70.82(11) . .
O1 C16 Fe1 169.2(3) . .
O1 C16 Ni1 118.9(3) . .
P2 C10 H10 106.9 . .
C12 C10 P2 115.8(3) . .
C12 C10 H10 106.9 . .
C12 C10 C11 111.3(3) . .
C11 C10 P2 108.7(2) . .
C11 C10 H10 106.9 . .
C10 C12 H12A 109.5 . .
C10 C12 H12B 109.5 . .
C10 C12 H12C 109.5 . .
H12A C12 H12B 109.5 . .
H12A C12 H12C 109.5 . .
H12B C12 H12C 109.5 . .
C10 C11 H11A 109.5 . .
C10 C11 H11B 109.5 . .
C10 C11 H11C 109.5 . .
H11A C11 H11B 109.5 . .
H11A C11 H11C 109.5 . .
H11B C11 H11C 109.5 . .
P2 C13 H13 108.2 . .
C14 C13 P2 109.0(2) . .
C14 C13 H13 108.2 . .
C15 C13 P2 112.3(3) . .
C15 C13 H13 108.2 . .
C15 C13 C14 110.9(3) . .
C13 C14 H14A 109.5 . .
C13 C14 H14B 109.5 . .
C13 C14 H14C 109.5 . .
H14A C14 H14B 109.5 . .
H14A C14 H14C 109.5 . .
H14B C14 H14C 109.5 . .
C13 C15 H15A 109.5 . .
C13 C15 H15B 109.5 . .
C13 C15 H15C 109.5 . .
H15A C15 H15B 109.5 . .
H15A C15 H15C 109.5 . .
H15B C15 H15C 109.5 . .
C4 C5 P2 113.8(2) . .
C4 C5 C6 119.0(3) . .
C6 C5 P2 127.1(2) . .
C5 C4 C2 120.8(3) . .
C5 C4 C9 120.2(3) . .
C9 C4 C2 118.9(3) . .
C4 C2 Ni1 115.30(19) . .
C3 C2 Ni1 80.12(18) . .
C3 C2 C4 120.2(2) . .
C3 C2 C1 117.1(3) . .
C1 C2 Ni1 86.52(19) . .
C1 C2 C4 121.1(2) . .
Ni1 C3 H3 105.2 . .
C2 C3 Ni1 61.78(16) . .
C2 C3 H3 119.3 . .
C1 C3 Ni1 102.4(2) 4 .
C1 C3 C2 121.3(3) 4 .
C1 C3 H3 119.3 4 .
Ni1 C1 H1 110.2 . .
C2 C1 Ni1 57.28(16) . .
C2 C1 H1 119.4 . .
C3 C1 Ni1 101.7(2) 4 .
C3 C1 C2 121.3(3) 4 .
C3 C1 H1 119.4 4 .
C4 C9 H9 119.8 . .
C8 C9 C4 120.3(3) . .
C8 C9 H9 119.8 . .
C9 C8 H8 120.1 . .
C9 C8 C7 119.9(3) . .
C7 C8 H8 120.1 . .
C8 C7 H7 119.9 . .
C8 C7 C6 120.2(3) . .
C6 C7 H7 119.9 . .
C5 C6 H6 119.9 . .
C7 C6 C5 120.2(3) . .
C7 C6 H6 119.9 . .
O2 C17 Fe1 177.9(3) . .

loop_
_geom_bond_atom_site_label_1
_geom_bond_atom_site_label_2
_geom_bond_distance
_geom_bond_site_symmetry_2
Fe1 Ni1 2.4169(6) 4
Fe1 Ni1 2.4169(6) .
Fe1 C16 1.787(3) 4
Fe1 C16 1.787(3) .
Fe1 C17 1.771(4) .
Fe1 C17 1.771(4) 4
Ni1 Ni1 2.3931(8) 4
Ni1 P2 2.1904(9) .
Ni1 C16 2.317(3) .
Ni1 C2 2.027(3) .
Ni1 C3 2.266(3) .
Ni1 C1 2.405(3) .
O1 C16 1.168(4) .
P2 C10 1.851(4) .
P2 C13 1.851(4) .
P2 C5 1.820(3) .
C10 H10 1.0000 .
C10 C12 1.524(6) .
C10 C11 1.530(5) .
C12 H12A 0.9800 .
C12 H12B 0.9800 .
C12 H12C 0.9800 .
C11 H11A 0.9800 .
C11 H11B 0.9800 .
C11 H11C 0.9800 .
C13 H13 1.0000 .
C13 C14 1.529(5) .
C13 C15 1.526(5) .
C14 H14A 0.9800 .
C14 H14B 0.9800 .
C14 H14C 0.9800 .
C15 H15A 0.9800 .
C15 H15B 0.9800 .
C15 H15C 0.9800 .
C5 C4 1.389(4) .
C5 C6 1.406(4) .
C4 C2 1.494(4) .
C4 C9 1.394(4) .
C2 C3 1.420(4) .
C2 C1 1.423(4) .
C3 H3 0.9500 .
C3 C1 1.404(5) 4
C1 C3 1.404(5) 4
C1 H1 0.9500 .
C9 H9 0.9500 .
C9 C8 1.385(5) .
C8 H8 0.9500 .
C8 C7 1.385(5) .
C7 H7 0.9500 .
C7 C6 1.387(5) .
C6 H6 0.9500 .
C17 O2 1.147(5) .

loop_
_geom_torsion_atom_site_label_1
_geom_torsion_atom_site_label_2
_geom_torsion_atom_site_label_3
_geom_torsion_atom_site_label_4
_geom_torsion
_geom_torsion_site_symmetry_1
_geom_torsion_site_symmetry_4
Ni1 Fe1 C16 Ni1 -62.64(6) 4 .
Ni1 Fe1 C16 O1 142.4(19) 4 .
Ni1 Fe1 C16 O1 -155.0(19) . .
Ni1 P2 C10 C12 175.4(2) . .
Ni1 P2 C10 C11 49.3(3) . .
Ni1 P2 C13 C14 -50.6(3) . .
Ni1 P2 C13 C15 72.8(3) . .
Ni1 P2 C5 C4 -1.4(2) . .
Ni1 P2 C5 C6 175.5(3) . .
Ni1 C2 C3 C1 -87.7(3) . 4
Ni1 C2 C1 C3 83.8(3) . 4
P2 C5 C4 C2 0.6(3) . .
P2 C5 C4 C9 178.2(2) . .
P2 C5 C6 C7 -177.6(2) . .
C16 Fe1 C16 O1 172.5(19) 4 .
C10 P2 C13 C14 174.5(2) . .
C10 P2 C13 C15 -62.2(3) . .
C10 P2 C5 C4 120.3(2) . .
C10 P2 C5 C6 -62.8(3) . .
C13 P2 C10 C12 -47.0(3) . .
C13 P2 C10 C11 -173.1(3) . .
C13 P2 C5 C4 -127.3(2) . .
C13 P2 C5 C6 49.6(3) . .
C5 P2 C10 C12 62.3(3) . .
C5 P2 C10 C11 -63.8(3) . .
C5 P2 C13 C14 62.6(3) . .
C5 P2 C13 C15 -174.1(3) . .
C5 C4 C2 Ni1 0.7(3) . .
C5 C4 C2 C3 93.9(4) . .
C5 C4 C2 C1 -101.2(3) . .
C5 C4 C9 C8 -0.3(5) . .
C4 C5 C6 C7 -0.8(5) . .
C4 C2 C3 Ni1 -113.6(3) . .
C4 C2 C3 C1 158.7(3) . 4
C4 C2 C1 Ni1 117.6(3) . .
C4 C2 C1 C3 -158.6(3) . 4
C4 C9 C8 C7 -0.6(5) . .
C2 C4 C9 C8 177.4(3) . .
C3 C2 C1 Ni1 -77.0(2) . .
C3 C2 C1 C3 6.7(4) . 4
C1 C2 C3 Ni1 80.9(3) . .
C1 C2 C3 C1 -6.8(4) . 4
C9 C4 C2 Ni1 -176.9(2) . .
C9 C4 C2 C3 -83.7(4) . .
C9 C4 C2 C1 81.2(4) . .
C9 C8 C7 C6 0.7(5) . .
C8 C7 C6 C5 0.0(5) . .
C6 C5 C4 C2 -176.6(3) . .
C6 C5 C4 C9 1.0(4) . .
C17 Fe1 C16 Ni1 95.34(14) . .
C17 Fe1 C16 Ni1 -162.62(13) 4 .
C17 Fe1 C16 O1 -59.6(19) . .
C17 Fe1 C16 O1 42.4(19) 4 .
